data_7245383
loop_
_publ_author_name
'Nivetha, Narayanasamy'
'Martiz, Reshma Mary'
'Patil, Shashank M.'
'Ramu, Ramith'
'Sreenivasa, Swamy'
'Velmathi, Sivan'

_publ_section_title
;
 Benzodioxole grafted spirooxindole pyrrolidinyl derivatives: synthesis,
 characterization, molecular docking and anti-diabetic activity
;
_journal_issue 37
_journal_name_full 'RSC Advances'
_journal_page_first 24192
_journal_page_last 24207
_journal_paper_doi 10.1039/D2RA04452H
_journal_volume 12
_journal_year 2022
_chemical_formula_sum 'C28 H23 F N2 O4'
_chemical_formula_weight 470.48
_chemical_name_systematic
(1'R,2'S,3R)-2'-(benzo[d][1,3]dioxole-5-carbonyl)-1'-(3-fluorophenyl)-1',2',5',6',7',7a'-hexahydrospiro[indoline-3,3'-pyrrolizin]-2-one
_space_group_crystal_system triclinic
_space_group_IT_number 2
_space_group_name_Hall '-P 1'
_space_group_name_H-M_alt 'P -1'
_atom_sites_solution_hydrogens geom
_audit_creation_method SHELXL-2016/4
_audit_update_record
;
2022-01-23 deposited with the CCDC.	2022-08-11 downloaded from the CCDC.
;
_cell_angle_alpha 104.108(7)
_cell_angle_beta 91.854(7)
_cell_angle_gamma 117.657(8)
_cell_formula_units_Z 2
_cell_length_a 9.9780(11)
_cell_length_b 10.7417(12)
_cell_length_c 12.4901(14)
_cell_measurement_reflns_used 11034
_cell_measurement_temperature 293(2)
_cell_measurement_theta_max 27.6
_cell_measurement_theta_min 3.0
_cell_volume 1133.4(2)
_computing_structure_refinement 'SHELXL-2016/4 (Sheldrick, 2016)'
_computing_structure_solution 'SHELXT 2014/5 (Sheldrick, 2014)'
_diffrn_ambient_temperature 293(2)
_diffrn_measured_fraction_theta_full 0.996
_diffrn_measured_fraction_theta_max 0.997
_diffrn_measurement_device_type 'Rigaku Mercury375R (2x2 bin mode)'
_diffrn_measurement_method 'profile data from \w-scans'
_diffrn_radiation_type MoK\a
_diffrn_radiation_wavelength 0.71075
_diffrn_reflns_av_R_equivalents 0.0406
_diffrn_reflns_av_unetI/netI 0.0505
_diffrn_reflns_Laue_measured_fraction_full 0.996
_diffrn_reflns_Laue_measured_fraction_max 0.997
_diffrn_reflns_limit_h_max 12
_diffrn_reflns_limit_h_min -12
_diffrn_reflns_limit_k_max 13
_diffrn_reflns_limit_k_min -13
_diffrn_reflns_limit_l_max 16
_diffrn_reflns_limit_l_min -16
_diffrn_reflns_number 11826
_diffrn_reflns_point_group_measured_fraction_full 0.996
_diffrn_reflns_point_group_measured_fraction_max 0.997
_diffrn_reflns_theta_full 25.242
_diffrn_reflns_theta_max 27.484
_diffrn_reflns_theta_min 3.029
_diffrn_source 'Sealed Tube'
_exptl_absorpt_coefficient_mu 0.098
_exptl_crystal_colour Colourless
_exptl_crystal_density_diffrn 1.379
_exptl_crystal_description Block
_exptl_crystal_F_000 492
_exptl_crystal_recrystallization_method 'Re-crystallisation from solvent: Ethanol'
_exptl_crystal_size_max 0.200
_exptl_crystal_size_mid 0.200
_exptl_crystal_size_min 0.200
_refine_diff_density_max 1.231
_refine_diff_density_min -0.467
_refine_diff_density_rms 0.056
_refine_ls_extinction_method none
_refine_ls_goodness_of_fit_ref 1.037
_refine_ls_hydrogen_treatment constr
_refine_ls_matrix_type full
_refine_ls_number_parameters 316
_refine_ls_number_reflns 5167
_refine_ls_number_restraints 0
_refine_ls_restrained_S_all 1.037
_refine_ls_R_factor_all 0.0618
_refine_ls_R_factor_gt 0.0520
_refine_ls_shift/su_max 0.000
_refine_ls_shift/su_mean 0.000
_refine_ls_structure_factor_coef Fsqd
_refine_ls_weighting_details 'w=1/[\s^2^(Fo^2^)+(0.0737P)^2^+0.4722P] where P=(Fo^2^+2Fc^2^)/3'
_refine_ls_weighting_scheme calc
_refine_ls_wR_factor_gt 0.1387
_refine_ls_wR_factor_ref 0.1498
_reflns_Friedel_coverage 0.000
_reflns_number_gt 4306
_reflns_number_total 5167
_reflns_threshold_expression 'I > 2\s(I)'
_cod_data_source_file d2ra04452h2.cif
_cod_data_source_block shelx
_cod_database_code 7245383
_shelx_shelxl_version_number 2016/4
_shelx_space_group_comment
;
The symmetry employed for this shelxl refinement is uniquely defined
by the following loop, which should always be used as a source of
symmetry information in preference to the above space-group names.
They are only intended as comments.
;
_shelx_estimated_absorpt_t_min 0.981
_shelx_estimated_absorpt_t_max 0.981

loop_
_space_group_symop_operation_xyz
'x, y, z'
'-x, -y, -z'

loop_
_atom_site_label
_atom_site_type_symbol
_atom_site_fract_x
_atom_site_fract_y
_atom_site_fract_z
_atom_site_U_iso_or_equiv
_atom_site_adp_type
_atom_site_occupancy
_atom_site_site_symmetry_order
_atom_site_calc_flag
_atom_site_refinement_flags_posn
_atom_site_refinement_flags_adp
_atom_site_refinement_flags_occupancy
_atom_site_disorder_assembly
_atom_site_disorder_group
O1 O 0.32849(13) 0.53368(13) 0.00826(10) 0.0235(3) Uani 1 1 d . . . . .
O2 O 0.21198(14) 0.55766(14) 0.39529(10) 0.0294(3) Uani 1 1 d . . . . .
F1 F -0.18112(19) 0.79867(17) 0.22158(14) 0.0593(4) Uani 1 1 d . . . . .
N2 N 0.02887(14) 0.31052(14) 0.04191(11) 0.0181(3) Uani 1 1 d . . . . .
O3 O 0.73476(15) 1.03042(15) 0.52655(13) 0.0384(3) Uani 1 1 d . . . . .
O4 O 0.79187(16) 1.12702(15) 0.37727(14) 0.0441(4) Uani 1 1 d . . . . .
N1 N 0.41024(16) 0.41302(17) 0.09885(12) 0.0243(3) Uani 1 1 d . . . . .
H1 H 0.497370 0.437413 0.076792 0.029 Uiso 1 1 calc R U . . .
C18 C 0.21128(18) 0.30603(17) 0.19066(13) 0.0196(3) Uani 1 1 d . . . . .
C12 C 0.16873(17) 0.39105(17) 0.12734(13) 0.0174(3) Uani 1 1 d . . . . .
C9 C 0.14126(17) 0.51364(16) 0.20130(13) 0.0166(3) Uani 1 1 d . . . . .
H9 H 0.151681 0.582384 0.158846 0.020 Uiso 1 1 calc R U . . .
C23 C -0.10093(17) 0.51662(17) 0.26254(13) 0.0184(3) Uani 1 1 d . . . . .
C10 C -0.02875(17) 0.42570(16) 0.20979(13) 0.0170(3) Uani 1 1 d . . . . .
H10 H -0.039327 0.357904 0.253203 0.020 Uiso 1 1 calc R U . . .
C16 C 0.31090(17) 0.45615(17) 0.06960(13) 0.0191(3) Uani 1 1 d . . . . .
C8 C 0.24706(18) 0.60075(17) 0.31369(13) 0.0190(3) Uani 1 1 d . . . . .
C4 C 0.39056(18) 0.74034(17) 0.32306(14) 0.0203(3) Uani 1 1 d . . . . .
C28 C -0.16619(19) 0.49513(19) 0.35803(14) 0.0224(3) Uani 1 1 d . . . . .
H28 H -0.162723 0.426534 0.389668 0.027 Uiso 1 1 calc R U . . .
C11 C -0.09562(17) 0.33637(17) 0.08644(13) 0.0190(3) Uani 1 1 d . . . . .
H11 H -0.117989 0.394360 0.046481 0.023 Uiso 1 1 calc R U . . .
C17 C 0.35421(19) 0.32354(19) 0.16962(14) 0.0226(3) Uani 1 1 d . . . . .
C3 C 0.48898(19) 0.81270(18) 0.42760(15) 0.0231(3) Uani 1 1 d . . . . .
H3 H 0.465798 0.775162 0.488313 0.028 Uiso 1 1 calc R U . . .
C24 C -0.1054(2) 0.62087(19) 0.21645(15) 0.0252(4) Uani 1 1 d . . . . .
H24 H -0.062057 0.637736 0.153122 0.030 Uiso 1 1 calc R U . . .
C2 C 0.62022(19) 0.94080(18) 0.43544(16) 0.0256(4) Uani 1 1 d . . . . .
C19 C 0.1372(2) 0.22043(19) 0.25921(15) 0.0253(4) Uani 1 1 d . . . . .
H19 H 0.042324 0.208159 0.275541 0.030 Uiso 1 1 calc R U . . .
C15 C -0.0333(2) 0.15162(18) -0.00868(15) 0.0261(4) Uani 1 1 d . . . . .
H15A H 0.042290 0.122630 0.006829 0.031 Uiso 1 1 calc R U . . .
H15B H -0.062144 0.125130 -0.089191 0.031 Uiso 1 1 calc R U . . .
C7 C 0.6555(2) 0.99888(19) 0.34644(17) 0.0299(4) Uani 1 1 d . . . . .
C5 C 0.4272(2) 0.79968(19) 0.23438(15) 0.0288(4) Uani 1 1 d . . . . .
H5 H 0.360676 0.750449 0.166106 0.035 Uiso 1 1 calc R U . . .
C22 C 0.4258(2) 0.2592(2) 0.21355(16) 0.0295(4) Uani 1 1 d . . . . .
H22 H 0.521904 0.273559 0.198785 0.035 Uiso 1 1 calc R U . . .
C20 C 0.2064(2) 0.1528(2) 0.30348(15) 0.0295(4) Uani 1 1 d . . . . .
H20 H 0.156560 0.094190 0.348769 0.035 Uiso 1 1 calc R U . . .
C13 C -0.23690(19) 0.18358(19) 0.06364(16) 0.0278(4) Uani 1 1 d . . . . .
H13A H -0.290430 0.177567 0.127236 0.033 Uiso 1 1 calc R U . . .
H13B H -0.307375 0.162181 -0.002041 0.033 Uiso 1 1 calc R U . . .
C27 C -0.2363(2) 0.5753(2) 0.40624(16) 0.0302(4) Uani 1 1 d . . . . .
H27 H -0.279316 0.559956 0.469943 0.036 Uiso 1 1 calc R U . . .
C26 C -0.2427(2) 0.6776(2) 0.36042(18) 0.0353(5) Uani 1 1 d . . . . .
H26 H -0.290592 0.730824 0.391575 0.042 Uiso 1 1 calc R U . . .
C21 C 0.3485(2) 0.1723(2) 0.28062(16) 0.0321(4) Uani 1 1 d . . . . .
H21 H 0.392805 0.126221 0.310746 0.038 Uiso 1 1 calc R U . . .
C25 C -0.1756(2) 0.6979(2) 0.26711(18) 0.0332(4) Uani 1 1 d . . . . .
C6 C 0.5611(2) 0.9313(2) 0.24478(18) 0.0377(5) Uani 1 1 d . . . . .
H6 H 0.584973 0.971201 0.185250 0.045 Uiso 1 1 calc R U . . .
C1 C 0.8510(2) 1.1404(2) 0.4876(2) 0.0432(5) Uani 1 1 d . . . . .
H1A H 0.941151 1.127871 0.486512 0.052 Uiso 1 1 calc R U . . .
H1B H 0.880145 1.237169 0.537148 0.052 Uiso 1 1 calc R U . . .
C14 C -0.1733(2) 0.0773(2) 0.0445(2) 0.0395(5) Uani 1 1 d . . . . .
H14A H -0.144528 0.065190 0.114610 0.047 Uiso 1 1 calc R U . . .
H14B H -0.247469 -0.018038 -0.005440 0.047 Uiso 1 1 calc R U . . .

loop_
_atom_site_aniso_label
_atom_site_aniso_U_11
_atom_site_aniso_U_22
_atom_site_aniso_U_33
_atom_site_aniso_U_23
_atom_site_aniso_U_13
_atom_site_aniso_U_12
O1 0.0223(6) 0.0305(6) 0.0249(6) 0.0145(5) 0.0109(5) 0.0151(5)
O2 0.0291(7) 0.0343(7) 0.0203(6) 0.0124(5) 0.0046(5) 0.0098(5)
F1 0.0892(11) 0.0697(9) 0.0750(10) 0.0469(9) 0.0416(9) 0.0691(9)
N2 0.0178(6) 0.0201(6) 0.0182(6) 0.0049(5) 0.0053(5) 0.0109(5)
O3 0.0281(7) 0.0303(7) 0.0429(8) 0.0038(6) -0.0097(6) 0.0073(6)
O4 0.0300(7) 0.0282(7) 0.0551(10) 0.0096(7) 0.0019(7) 0.0006(6)
N1 0.0181(7) 0.0367(8) 0.0285(8) 0.0166(6) 0.0114(6) 0.0176(6)
C18 0.0218(8) 0.0232(8) 0.0186(8) 0.0073(6) 0.0054(6) 0.0141(6)
C12 0.0185(7) 0.0211(7) 0.0175(7) 0.0085(6) 0.0069(6) 0.0119(6)
C9 0.0176(7) 0.0191(7) 0.0172(7) 0.0082(6) 0.0067(6) 0.0105(6)
C23 0.0159(7) 0.0214(7) 0.0195(8) 0.0055(6) 0.0043(6) 0.0106(6)
C10 0.0175(7) 0.0186(7) 0.0192(8) 0.0085(6) 0.0060(6) 0.0105(6)
C16 0.0176(7) 0.0227(7) 0.0185(7) 0.0045(6) 0.0048(6) 0.0116(6)
C8 0.0199(7) 0.0225(7) 0.0190(8) 0.0069(6) 0.0053(6) 0.0131(6)
C4 0.0192(7) 0.0206(7) 0.0236(8) 0.0056(6) 0.0043(6) 0.0121(6)
C28 0.0226(8) 0.0262(8) 0.0223(8) 0.0095(7) 0.0087(6) 0.0134(7)
C11 0.0182(7) 0.0222(7) 0.0208(8) 0.0081(6) 0.0060(6) 0.0123(6)
C17 0.0237(8) 0.0285(8) 0.0212(8) 0.0078(7) 0.0058(6) 0.0169(7)
C3 0.0228(8) 0.0262(8) 0.0238(8) 0.0069(7) 0.0034(6) 0.0151(7)
C24 0.0283(9) 0.0296(9) 0.0264(9) 0.0113(7) 0.0096(7) 0.0192(7)
C2 0.0213(8) 0.0231(8) 0.0314(9) 0.0013(7) -0.0006(7) 0.0135(7)
C19 0.0280(9) 0.0300(9) 0.0268(9) 0.0137(7) 0.0100(7) 0.0182(7)
C15 0.0287(9) 0.0211(8) 0.0267(9) 0.0010(7) 0.0039(7) 0.0136(7)
C7 0.0232(8) 0.0204(8) 0.0411(11) 0.0072(8) 0.0068(7) 0.0073(7)
C5 0.0281(9) 0.0256(8) 0.0247(9) 0.0080(7) 0.0029(7) 0.0065(7)
C22 0.0280(9) 0.0429(10) 0.0302(9) 0.0123(8) 0.0062(7) 0.0265(8)
C20 0.0399(10) 0.0340(9) 0.0262(9) 0.0159(8) 0.0096(8) 0.0235(8)
C13 0.0199(8) 0.0250(8) 0.0323(10) 0.0052(7) 0.0051(7) 0.0073(7)
C27 0.0294(9) 0.0374(10) 0.0283(9) 0.0094(8) 0.0147(7) 0.0193(8)
C26 0.0362(10) 0.0414(11) 0.0429(11) 0.0103(9) 0.0161(9) 0.0310(9)
C21 0.0412(10) 0.0413(10) 0.0277(9) 0.0133(8) 0.0023(8) 0.0300(9)
C25 0.0392(10) 0.0371(10) 0.0416(11) 0.0178(9) 0.0126(9) 0.0299(9)
C6 0.0380(11) 0.0306(10) 0.0342(11) 0.0146(9) 0.0081(8) 0.0058(8)
C1 0.0252(10) 0.0331(10) 0.0520(13) -0.0009(10) -0.0013(9) 0.0057(8)
C14 0.0372(11) 0.0289(10) 0.0467(12) 0.0066(9) 0.0058(9) 0.0137(8)

loop_
_atom_type_symbol
_atom_type_description
_atom_type_scat_dispersion_real
_atom_type_scat_dispersion_imag
_atom_type_scat_source
C C 0.0033 0.0016 'International Tables Vol C Tables 4.2.6.8 and 6.1.1.4'
H H 0.0000 0.0000 'International Tables Vol C Tables 4.2.6.8 and 6.1.1.4'
F F 0.0171 0.0103 'International Tables Vol C Tables 4.2.6.8 and 6.1.1.4'
N N 0.0061 0.0033 'International Tables Vol C Tables 4.2.6.8 and 6.1.1.4'
O O 0.0106 0.0060 'International Tables Vol C Tables 4.2.6.8 and 6.1.1.4'

loop_
_geom_angle_atom_site_label_1
_geom_angle_atom_site_label_2
_geom_angle_atom_site_label_3
_geom_angle
_geom_angle_site_symmetry_1
_geom_angle_site_symmetry_3
_geom_angle_publ_flag
C15 N2 C12 118.53(13) . . ?
C15 N2 C11 108.62(12) . . ?
C12 N2 C11 110.07(12) . . ?
C2 O3 C1 105.63(16) . . ?
C7 O4 C1 105.46(16) . . ?
C16 N1 C17 111.74(13) . . ?
C16 N1 H1 124.1 . . ?
C17 N1 H1 124.1 . . ?
C19 C18 C17 118.60(15) . . ?
C19 C18 C12 133.14(14) . . ?
C17 C18 C12 108.25(13) . . ?
N2 C12 C18 118.95(13) . . ?
N2 C12 C16 109.05(12) . . ?
C18 C12 C16 101.31(12) . . ?
N2 C12 C9 100.81(11) . . ?
C18 C12 C9 115.38(13) . . ?
C16 C12 C9 111.54(12) . . ?
C8 C9 C10 114.16(12) . . ?
C8 C9 C12 115.92(12) . . ?
C10 C9 C12 101.25(12) . . ?
C8 C9 H9 108.4 . . ?
C10 C9 H9 108.4 . . ?
C12 C9 H9 108.4 . . ?
C28 C23 C24 119.25(14) . . ?
C28 C23 C10 119.69(14) . . ?
C24 C23 C10 121.05(14) . . ?
C23 C10 C9 115.24(13) . . ?
C23 C10 C11 115.32(13) . . ?
C9 C10 C11 100.14(12) . . ?
C23 C10 H10 108.6 . . ?
C9 C10 H10 108.6 . . ?
C11 C10 H10 108.6 . . ?
O1 C16 N1 126.29(14) . . ?
O1 C16 C12 125.19(14) . . ?
N1 C16 C12 108.51(13) . . ?
O2 C8 C4 120.86(15) . . ?
O2 C8 C9 119.66(14) . . ?
C4 C8 C9 119.46(13) . . ?
C5 C4 C3 120.37(15) . . ?
C5 C4 C8 122.42(15) . . ?
C3 C4 C8 117.21(14) . . ?
C27 C28 C23 120.54(16) . . ?
C27 C28 H28 119.7 . . ?
C23 C28 H28 119.7 . . ?
N2 C11 C10 104.62(12) . . ?
N2 C11 C13 105.93(12) . . ?
C10 C11 C13 116.67(13) . . ?
N2 C11 H11 109.8 . . ?
C10 C11 H11 109.8 . . ?
C13 C11 H11 109.8 . . ?
C22 C17 C18 123.15(16) . . ?
C22 C17 N1 126.67(15) . . ?
C18 C17 N1 110.18(14) . . ?
C2 C3 C4 116.78(16) . . ?
C2 C3 H3 121.6 . . ?
C4 C3 H3 121.6 . . ?
C25 C24 C23 118.23(16) . . ?
C25 C24 H24 120.9 . . ?
C23 C24 H24 120.9 . . ?
C3 C2 O3 128.15(17) . . ?
C3 C2 C7 122.34(17) . . ?
O3 C2 C7 109.51(15) . . ?
C18 C19 C20 119.31(16) . . ?
C18 C19 H19 120.3 . . ?
C20 C19 H19 120.3 . . ?
N2 C15 C14 105.84(14) . . ?
N2 C15 H15A 110.6 . . ?
C14 C15 H15A 110.6 . . ?
N2 C15 H15B 110.6 . . ?
C14 C15 H15B 110.6 . . ?
H15A C15 H15B 108.7 . . ?
O4 C7 C6 127.99(18) . . ?
O4 C7 C2 110.17(17) . . ?
C6 C7 C2 121.84(16) . . ?
C4 C5 C6 121.78(17) . . ?
C4 C5 H5 119.1 . . ?
C6 C5 H5 119.1 . . ?
C17 C22 C21 117.21(16) . . ?
C17 C22 H22 121.4 . . ?
C21 C22 H22 121.4 . . ?
C21 C20 C19 120.59(17) . . ?
C21 C20 H20 119.7 . . ?
C19 C20 H20 119.7 . . ?
C14 C13 C11 104.96(14) . . ?
C14 C13 H13A 110.8 . . ?
C11 C13 H13A 110.8 . . ?
C14 C13 H13B 110.8 . . ?
C11 C13 H13B 110.8 . . ?
H13A C13 H13B 108.8 . . ?
C26 C27 C28 120.58(16) . . ?
C26 C27 H27 119.7 . . ?
C28 C27 H27 119.7 . . ?
C25 C26 C27 117.68(16) . . ?
C25 C26 H26 121.2 . . ?
C27 C26 H26 121.2 . . ?
C20 C21 C22 121.12(16) . . ?
C20 C21 H21 119.4 . . ?
C22 C21 H21 119.4 . . ?
F1 C25 C24 118.22(17) . . ?
F1 C25 C26 118.06(16) . . ?
C24 C25 C26 123.72(17) . . ?
C7 C6 C5 116.89(18) . . ?
C7 C6 H6 121.6 . . ?
C5 C6 H6 121.6 . . ?
O3 C1 O4 108.34(15) . . ?
O3 C1 H1A 110.0 . . ?
O4 C1 H1A 110.0 . . ?
O3 C1 H1B 110.0 . . ?
O4 C1 H1B 110.0 . . ?
H1A C1 H1B 108.4 . . ?
C15 C14 C13 103.16(15) . . ?
C15 C14 H14A 111.1 . . ?
C13 C14 H14A 111.1 . . ?
C15 C14 H14B 111.1 . . ?
C13 C14 H14B 111.1 . . ?
H14A C14 H14B 109.1 . . ?

loop_
_geom_bond_atom_site_label_1
_geom_bond_atom_site_label_2
_geom_bond_distance
_geom_bond_site_symmetry_2
_geom_bond_publ_flag
O1 C16 1.2229(19) . ?
O2 C8 1.2159(19) . ?
F1 C25 1.360(2) . ?
N2 C15 1.471(2) . ?
N2 C12 1.472(2) . ?
N2 C11 1.4896(19) . ?
O3 C2 1.374(2) . ?
O3 C1 1.422(3) . ?
O4 C7 1.365(2) . ?
O4 C1 1.428(3) . ?
N1 C16 1.348(2) . ?
N1 C17 1.402(2) . ?
N1 H1 0.8600 . ?
C18 C19 1.385(2) . ?
C18 C17 1.392(2) . ?
C18 C12 1.527(2) . ?
C12 C16 1.553(2) . ?
C12 C9 1.556(2) . ?
C9 C8 1.519(2) . ?
C9 C10 1.534(2) . ?
C9 H9 0.9800 . ?
C23 C28 1.395(2) . ?
C23 C24 1.395(2) . ?
C23 C10 1.509(2) . ?
C10 C11 1.535(2) . ?
C10 H10 0.9800 . ?
C8 C4 1.491(2) . ?
C4 C5 1.386(2) . ?
C4 C3 1.410(2) . ?
C28 C27 1.388(2) . ?
C28 H28 0.9300 . ?
C11 C13 1.536(2) . ?
C11 H11 0.9800 . ?
C17 C22 1.381(2) . ?
C3 C2 1.368(2) . ?
C3 H3 0.9300 . ?
C24 C25 1.374(2) . ?
C24 H24 0.9300 . ?
C2 C7 1.381(3) . ?
C19 C20 1.395(2) . ?
C19 H19 0.9300 . ?
C15 C14 1.520(3) . ?
C15 H15A 0.9700 . ?
C15 H15B 0.9700 . ?
C7 C6 1.366(3) . ?
C5 C6 1.396(3) . ?
C5 H5 0.9300 . ?
C22 C21 1.387(3) . ?
C22 H22 0.9300 . ?
C20 C21 1.384(3) . ?
C20 H20 0.9300 . ?
C13 C14 1.521(3) . ?
C13 H13A 0.9700 . ?
C13 H13B 0.9700 . ?
C27 C26 1.382(3) . ?
C27 H27 0.9300 . ?
C26 C25 1.376(3) . ?
C26 H26 0.9300 . ?
C21 H21 0.9300 . ?
C6 H6 0.9300 . ?
C1 H1A 0.9700 . ?
C1 H1B 0.9700 . ?
C14 H14A 0.9700 . ?
C14 H14B 0.9700 . ?
